data_4324203
loop_
_publ_author_name
'Ana C. Coelho'
'Mariela Nolasco'
'Salete S. Balula'
'Margarida M. Antunes'
'Cl\'audia C. L. Pereira'
'Filipe A. Almeida Paz'
'Anabela A. Valente'
'Martyn Pillinger'
'Paulo Ribeiro-Claro'
'Jacek Klinowski'
'Isabel S. Gon\,calves'

_publ_contact_author_address
; Department of Chemistry
  University of Aveiro
  CICECO
  3810-193
  Aveiro
  Portugal
;
_publ_contact_author_email igoncalves@dq.ua.pt
_publ_contact_author_fax '+351 234 370084'
_publ_contact_author_name 'Professor Isabel Goncalves'
_publ_contact_author_phone '+351 234 378190'
_publ_section_title
;
 Chemistry and Catalytic Activity of Molybdenum(VI)-Pyrazolylpyridine
 Complexes in Olefin Epoxidation. Crystal Structures of Monomeric Dioxo,
 Dioxo-\m-oxo, and Oxodiperoxo Derivatives
;
_journal_name_full 'Inorganic Chemistry'
_journal_page_first 525
_journal_page_last 538
_journal_paper_doi 10.1021/ic101384p
_journal_volume 50
_journal_year 2011
_chemical_formula_moiety 'C16 H14 Cl2 Mo2 N6 O5'
_chemical_formula_sum 'C16 H14 Cl2 Mo2 N6 O5'
_chemical_formula_weight 633.11
_chemical_name_systematic
; 
 ? 
;
_space_group_IT_number 2
_symmetry_cell_setting triclinic
_symmetry_space_group_name_Hall '-P 1'
_symmetry_space_group_name_H-M 'P -1'
_atom_sites_solution_hydrogens geom
_atom_sites_solution_primary direct
_atom_sites_solution_secondary difmap
_audit_creation_date '06 February 2010'
_audit_creation_method 'SHELXL-97, manual editing plus enCIFer'
_cell_angle_alpha 69.032(4)
_cell_angle_beta 83.840(4)
_cell_angle_gamma 73.941(4)
_cell_formula_units_Z 1
_cell_length_a 7.5738(7)
_cell_length_b 7.8222(6)
_cell_length_c 10.1283(8)
_cell_measurement_reflns_used 8244
_cell_measurement_temperature 180(2)
_cell_volume 538.42(8)
_computing_cell_refinement 'BRUKER SMART'
_computing_data_collection 'BRUKER SMART'
_computing_data_reduction 'BRUKER SAINT'
_computing_molecular_graphics 'SHELXTL (Bruker 2001)'
_computing_publication_material 'SHELXTL (Bruker 2001)'
_computing_structure_refinement 'SHELXTL (Bruker 2001)'
_computing_structure_solution 'SHELXTL (Bruker 2001)'
_diffrn_ambient_temperature 180(2)
_diffrn_measured_fraction_theta_full 0.995
_diffrn_measured_fraction_theta_max 0.995
_diffrn_measurement_device_type 'Bruker X8 Kappa CCD APEX II'
_diffrn_measurement_method 'omega/phi scans'
_diffrn_radiation_monochromator graphite
_diffrn_radiation_source 'fine-focus sealed tube'
_diffrn_radiation_type MoK\a
_diffrn_radiation_wavelength 0.71073
_diffrn_reflns_av_R_equivalents 0.0276
_diffrn_reflns_av_sigmaI/netI 0.0172
_diffrn_reflns_limit_h_max 9
_diffrn_reflns_limit_h_min -9
_diffrn_reflns_limit_k_max 9
_diffrn_reflns_limit_k_min -9
_diffrn_reflns_limit_l_max 12
_diffrn_reflns_limit_l_min -12
_diffrn_reflns_number 14234
_diffrn_reflns_theta_full 25.35
_diffrn_reflns_theta_max 25.35
_diffrn_reflns_theta_min 3.52
_exptl_absorpt_coefficient_mu 1.454
_exptl_absorpt_correction_T_max 0.9178
_exptl_absorpt_correction_T_min 0.8925
_exptl_absorpt_correction_type multi-scan
_exptl_absorpt_process_details
;
 SADABS (Sheldrick, 1997)
;
_exptl_crystal_colour Yellow
_exptl_crystal_density_diffrn 1.953
_exptl_crystal_description Block
_exptl_crystal_F_000 310
_exptl_crystal_size_max 0.08
_exptl_crystal_size_mid 0.06
_exptl_crystal_size_min 0.06
_refine_diff_density_max 0.917
_refine_diff_density_min -0.725
_refine_diff_density_rms 0.078
_refine_ls_extinction_method none
_refine_ls_goodness_of_fit_ref 1.122
_refine_ls_hydrogen_treatment constr
_refine_ls_matrix_type full
_refine_ls_number_parameters 142
_refine_ls_number_reflns 1965
_refine_ls_number_restraints 0
_refine_ls_restrained_S_all 1.122
_refine_ls_R_factor_all 0.0274
_refine_ls_R_factor_gt 0.0252
_refine_ls_shift/su_max 0.001
_refine_ls_shift/su_mean 0.000
_refine_ls_structure_factor_coef Fsqd
_refine_ls_weighting_details 'calc w=1/[\s^2^(Fo^2^)+(0.0125P)^2^+1.1613P] where P=(Fo^2^+2Fc^2^)/3'
_refine_ls_weighting_scheme calc
_refine_ls_wR_factor_gt 0.0551
_refine_ls_wR_factor_ref 0.0562
_reflns_number_gt 1872
_reflns_number_total 1965
_reflns_threshold_expression I>2\s(I)
_cod_data_source_file ic101384p_si_003.cif
_cod_data_source_block 3b
_cod_database_code 4324203

loop_
_symmetry_equiv_pos_as_xyz
'x, y, z'
'-x, -y, -z'

loop_
_atom_site_label
_atom_site_type_symbol
_atom_site_fract_x
_atom_site_fract_y
_atom_site_fract_z
_atom_site_U_iso_or_equiv
_atom_site_adp_type
_atom_site_occupancy
_atom_site_symmetry_multiplicity
_atom_site_calc_flag
_atom_site_refinement_flags
Mo1 Mo 0.60419(4) 0.53860(3) 0.64286(3) 0.02426(10) Uani 1 1 d .
Cl1 Cl 0.72743(13) 0.46053(12) 0.87354(9) 0.0392(2) Uani 1 1 d .
N1 N 0.4589(3) 0.3026(4) 0.7745(3) 0.0255(5) Uani 1 1 d .
N2 N 0.7893(3) 0.2427(3) 0.6640(3) 0.0238(5) Uani 1 1 d .
N3 N 0.9639(4) 0.1809(4) 0.6232(3) 0.0300(6) Uani 1 1 d .
H3A H 1.0351 0.2559 0.5780 0.036 Uiso 1 1 calc R
O1 O 0.4314(3) 0.7160(3) 0.6672(3) 0.0445(6) Uani 1 1 d .
O2 O 0.7740(3) 0.6389(3) 0.5518(3) 0.0405(6) Uani 1 1 d .
O3 O 0.5000 0.5000 0.5000 0.0330(7) Uani 1 2 d S
C1 C 0.2886(4) 0.3390(5) 0.8276(3) 0.0350(8) Uani 1 1 d .
H1 H 0.2285 0.4651 0.8223 0.042 Uiso 1 1 calc R
C2 C 0.2003(5) 0.2026(6) 0.8880(4) 0.0423(9) Uani 1 1 d .
H2 H 0.0794 0.2335 0.9244 0.051 Uiso 1 1 calc R
C3 C 0.2806(5) 0.0237(6) 0.8974(4) 0.0424(9) Uani 1 1 d .
H3 H 0.2168 -0.0718 0.9403 0.051 Uiso 1 1 calc R
C4 C 0.4516(5) -0.0213(5) 0.8462(3) 0.0354(8) Uani 1 1 d .
H4 H 0.5102 -0.1480 0.8521 0.043 Uiso 1 1 calc R
C5 C 0.5400(4) 0.1211(4) 0.7847(3) 0.0248(6) Uani 1 1 d .
C6 C 0.7266(4) 0.0887(4) 0.7282(3) 0.0241(6) Uani 1 1 d .
C7 C 0.8643(5) -0.0767(5) 0.7293(4) 0.0381(8) Uani 1 1 d .
H7 H 0.8564 -0.2044 0.7680 0.046 Uiso 1 1 calc R
C8 C 1.0160(4) -0.0087(5) 0.6599(4) 0.0354(8) Uani 1 1 d .
H8 H 1.1325 -0.0828 0.6424 0.042 Uiso 1 1 calc R

loop_
_atom_site_aniso_label
_atom_site_aniso_U_11
_atom_site_aniso_U_22
_atom_site_aniso_U_33
_atom_site_aniso_U_23
_atom_site_aniso_U_13
_atom_site_aniso_U_12
Mo1 0.02639(15) 0.01603(14) 0.02836(16) -0.00417(10) -0.00020(10) -0.00691(10)
Cl1 0.0522(5) 0.0322(4) 0.0374(5) -0.0141(4) -0.0092(4) -0.0109(4)
N1 0.0249(13) 0.0257(13) 0.0236(13) -0.0043(11) 0.0009(10) -0.0090(11)
N2 0.0242(13) 0.0210(13) 0.0267(13) -0.0081(10) -0.0005(10) -0.0062(10)
N3 0.0253(14) 0.0359(15) 0.0314(14) -0.0110(12) 0.0063(11) -0.0151(12)
O1 0.0447(15) 0.0262(12) 0.0562(16) -0.0142(12) 0.0005(12) 0.0006(11)
O2 0.0436(14) 0.0302(13) 0.0475(15) -0.0061(11) 0.0054(12) -0.0210(11)
O3 0.0377(18) 0.0287(17) 0.0262(16) 0.0018(13) -0.0081(14) -0.0107(14)
C1 0.0285(17) 0.0350(18) 0.0329(18) -0.0081(15) 0.0026(14) -0.0003(15)
C2 0.0198(17) 0.063(3) 0.0338(19) -0.0036(18) 0.0017(14) -0.0122(17)
C3 0.041(2) 0.053(2) 0.0333(19) -0.0029(17) -0.0048(16) -0.0257(19)
C4 0.047(2) 0.0347(18) 0.0269(17) -0.0039(14) -0.0028(15) -0.0222(16)
C5 0.0341(17) 0.0234(15) 0.0182(14) -0.0038(12) -0.0038(12) -0.0127(13)
C6 0.0324(17) 0.0201(14) 0.0203(14) -0.0062(12) -0.0016(12) -0.0082(13)
C7 0.056(2) 0.0243(17) 0.0333(18) -0.0080(14) -0.0075(16) -0.0090(16)
C8 0.0253(17) 0.042(2) 0.0372(19) -0.0227(16) -0.0030(14) 0.0078(15)

loop_
_atom_type_symbol
_atom_type_description
_atom_type_scat_dispersion_real
_atom_type_scat_dispersion_imag
_atom_type_scat_source
C C 0.0033 0.0016 'International Tables Vol C Tables 4.2.6.8 and 6.1.1.4'
H H 0.0000 0.0000 'International Tables Vol C Tables 4.2.6.8 and 6.1.1.4'
N N 0.0061 0.0033 'International Tables Vol C Tables 4.2.6.8 and 6.1.1.4'
O O 0.0106 0.0060 'International Tables Vol C Tables 4.2.6.8 and 6.1.1.4'
Cl Cl 0.1484 0.1585 'International Tables Vol C Tables 4.2.6.8 and 6.1.1.4'
Mo Mo -1.6832 0.6857 'International Tables Vol C Tables 4.2.6.8 and 6.1.1.4'

loop_
_geom_angle_atom_site_label_1
_geom_angle_atom_site_label_2
_geom_angle_atom_site_label_3
_geom_angle
_geom_angle_site_symmetry_1
O1 Mo1 O2 106.84(12) .
O1 Mo1 O3 99.07(9) .
O2 Mo1 O3 101.27(9) .
O1 Mo1 N2 162.28(11) .
O2 Mo1 N2 90.20(10) .
O3 Mo1 N2 81.83(6) .
O1 Mo1 N1 93.85(11) .
O2 Mo1 N1 158.96(10) .
O3 Mo1 N1 78.62(6) .
N2 Mo1 N1 68.87(9) .
O1 Mo1 Cl1 91.55(9) .
O2 Mo1 Cl1 95.05(9) .
O3 Mo1 Cl1 156.95(2) .
N2 Mo1 Cl1 81.94(6) .
N1 Mo1 Cl1 80.32(6) .
C1 N1 C5 117.2(3) .
C1 N1 Mo1 123.3(2) .
C5 N1 Mo1 119.05(19) .
C6 N2 N3 106.5(2) .
C6 N2 Mo1 120.3(2) .
N3 N2 Mo1 133.16(19) .
C8 N3 N2 112.0(3) .
C8 N3 H3A 124.0 .
N2 N3 H3A 124.0 .
Mo1 O3 Mo1 180.0 2_666
N1 C1 C2 121.9(3) .
N1 C1 H1 119.0 .
C2 C1 H1 119.0 .
C3 C2 C1 120.7(3) .
C3 C2 H2 119.7 .
C1 C2 H2 119.7 .
C2 C3 C4 120.0(3) .
C2 C3 H3 120.0 .
C4 C3 H3 120.0 .
C3 C4 C5 118.3(3) .
C3 C4 H4 120.8 .
C5 C4 H4 120.8 .
N1 C5 C4 121.8(3) .
N1 C5 C6 114.9(3) .
C4 C5 C6 123.3(3) .
N2 C6 C7 110.3(3) .
N2 C6 C5 116.2(3) .
C7 C6 C5 133.4(3) .
C8 C7 C6 104.3(3) .
C8 C7 H7 127.8 .
C6 C7 H7 127.8 .
N3 C8 C7 106.8(3) .
N3 C8 H8 126.6 .
C7 C8 H8 126.6 .

loop_
_geom_bond_atom_site_label_1
_geom_bond_atom_site_label_2
_geom_bond_distance
_geom_bond_site_symmetry_2
Mo1 O1 1.694(2) .
Mo1 O2 1.705(2) .
Mo1 O3 1.8700(3) .
Mo1 N2 2.299(2) .
Mo1 N1 2.333(2) .
Mo1 Cl1 2.4154(9) .
N1 C1 1.339(4) .
N1 C5 1.353(4) .
N2 C6 1.338(4) .
N2 N3 1.351(3) .
N3 C8 1.345(4) .
N3 H3A 0.8800 .
O3 Mo1 1.8700(3) 2_666
C1 C2 1.342(5) .
C1 H1 0.9500 .
C2 C3 1.335(5) .
C2 H2 0.9500 .
C3 C4 1.343(5) .
C3 H3 0.9500 .
C4 C5 1.379(4) .
C4 H4 0.9500 .
C5 C6 1.457(4) .
C6 C7 1.417(5) .
C7 C8 1.412(5) .
C7 H7 0.9500 .
C8 H8 0.9500 .

loop_
_geom_hbond_atom_site_label_D
_geom_hbond_atom_site_label_H
_geom_hbond_atom_site_label_A
_geom_hbond_distance_DH
_geom_hbond_distance_HA
_geom_hbond_distance_DA
_geom_hbond_angle_DHA
_geom_hbond_site_symmetry_A
N3 H3A O2 0.88 1.99 2.842(3) 161.6 2_766

loop_
_geom_torsion_atom_site_label_1
_geom_torsion_atom_site_label_2
_geom_torsion_atom_site_label_3
_geom_torsion_atom_site_label_4
_geom_torsion
O1 Mo1 N1 C1 5.1(3)
O2 Mo1 N1 C1 174.8(3)
O3 Mo1 N1 C1 -93.4(2)
N2 Mo1 N1 C1 -179.0(3)
Cl1 Mo1 N1 C1 96.0(2)
O1 Mo1 N1 C5 177.0(2)
O2 Mo1 N1 C5 -13.3(4)
O3 Mo1 N1 C5 78.6(2)
N2 Mo1 N1 C5 -7.0(2)
Cl1 Mo1 N1 C5 -92.0(2)
O1 Mo1 N2 C6 17.6(5)
O2 Mo1 N2 C6 -178.0(2)
O3 Mo1 N2 C6 -76.7(2)
N1 Mo1 N2 C6 4.2(2)
Cl1 Mo1 N2 C6 86.9(2)
O1 Mo1 N2 N3 -162.2(3)
O2 Mo1 N2 N3 2.2(3)
O3 Mo1 N2 N3 103.5(2)
N1 Mo1 N2 N3 -175.6(3)
Cl1 Mo1 N2 N3 -92.9(2)
C6 N2 N3 C8 -0.3(3)
Mo1 N2 N3 C8 179.5(2)
C5 N1 C1 C2 -0.3(5)
Mo1 N1 C1 C2 171.8(3)
N1 C1 C2 C3 0.1(5)
C1 C2 C3 C4 0.0(5)
C2 C3 C4 C5 0.1(5)
C1 N1 C5 C4 0.4(4)
Mo1 N1 C5 C4 -172.0(2)
C1 N1 C5 C6 -178.7(3)
Mo1 N1 C5 C6 8.8(3)
C3 C4 C5 N1 -0.3(5)
C3 C4 C5 C6 178.7(3)
N3 N2 C6 C7 0.2(3)
Mo1 N2 C6 C7 -179.67(19)
N3 N2 C6 C5 178.5(2)
Mo1 N2 C6 C5 -1.3(3)
N1 C5 C6 N2 -4.9(4)
C4 C5 C6 N2 176.0(3)
N1 C5 C6 C7 172.9(3)
C4 C5 C6 C7 -6.2(5)
N2 C6 C7 C8 0.0(3)
C5 C6 C7 C8 -178.0(3)
N2 N3 C8 C7 0.3(4)
C6 C7 C8 N3 -0.1(3)
